data_7002441
loop_
_publ_author_name
'Risto, Maarit'
'Eironen, Aino'
'M\"annist\"o, Elisa'
'Oilunkaniemi, Raija'
'Laitinen, Risto S.'
'Chivers, Tristram'

_publ_section_title
;
 Palladium complexes containing novel cyclic selenium imides
;
_journal_issue 40
_journal_name_full 'Dalton Transactions'
_journal_page_first 8473
_journal_page_last 8475
_journal_paper_doi 10.1039/b910049k
_journal_year 2009
_chemical_formula_moiety 'C16 H36 Cl2 N4 Pd Se4'
_chemical_formula_sum 'C16 H36 Cl2 N4 Pd Se4'
_chemical_formula_weight 777.63
_chemical_name_systematic
;
{tetrakis(tert-butylimido)tetraselane}dichlorido-
palladium
;
_space_group_IT_number 15
_symmetry_cell_setting monoclinic
_symmetry_space_group_name_Hall '-C 2yc'
_symmetry_space_group_name_H-M 'C 1 2/c 1'
_atom_sites_solution_hydrogens geom
_atom_sites_solution_primary direct
_atom_sites_solution_secondary difmap
_audit_creation_method SHELXL-97
_cell_angle_alpha 90.00
_cell_angle_beta 103.16(3)
_cell_angle_gamma 90.00
_cell_formula_units_Z 8
_cell_length_a 26.816(5)
_cell_length_b 9.7383(19)
_cell_length_c 20.082(4)
_cell_measurement_reflns_used 4892
_cell_measurement_temperature 100(2)
_cell_measurement_theta_max 25.99
_cell_measurement_theta_min 2.93
_cell_volume 5106.5(18)
_computing_cell_refinement 'DENZO-SMN (Otwinowski & Minor, 1997)'
_computing_data_collection 'COLLECT (Nonius, 1998)'
_computing_data_reduction 'DENZO-SMN (Otwinowski & Minor, 1997)'
_computing_molecular_graphics 'DIAMOND (Branderburg & Berndt, 1999)'
_computing_publication_material 'WinGX (Farrugia, 1999)'
_computing_structure_refinement 'SHELXL-97 (Sheldrick, 1997)'
_computing_structure_solution 'SIR-92 (Altonare, et al., 1993)'
_diffrn_ambient_temperature 100(2)
_diffrn_measured_fraction_theta_full 0.975
_diffrn_measured_fraction_theta_max 0.975
_diffrn_measurement_device_type 'Nonius Kappaccd'
_diffrn_measurement_method '\f scans, and \w scans with \k offsets'
_diffrn_radiation_monochromator graphite
_diffrn_radiation_source 'fine-focus sealed tube'
_diffrn_radiation_type MoK\a
_diffrn_radiation_wavelength 0.71073
_diffrn_reflns_av_R_equivalents 0.0699
_diffrn_reflns_av_sigmaI/netI 0.0559
_diffrn_reflns_limit_h_max 32
_diffrn_reflns_limit_h_min -29
_diffrn_reflns_limit_k_max 11
_diffrn_reflns_limit_k_min -12
_diffrn_reflns_limit_l_max 24
_diffrn_reflns_limit_l_min -24
_diffrn_reflns_number 14480
_diffrn_reflns_theta_full 25.99
_diffrn_reflns_theta_max 25.99
_diffrn_reflns_theta_min 2.93
_exptl_absorpt_coefficient_mu 6.649
_exptl_absorpt_correction_T_max 0.587
_exptl_absorpt_correction_T_min 0.477
_exptl_absorpt_correction_type multi-scan
_exptl_absorpt_process_details '(SHELXTL (Bruker 2001)'
_exptl_crystal_colour brown
_exptl_crystal_density_diffrn 2.023
_exptl_crystal_density_method 'not measured'
_exptl_crystal_description block
_exptl_crystal_F_000 3008
_exptl_crystal_size_max 0.12
_exptl_crystal_size_mid 0.10
_exptl_crystal_size_min 0.08
_refine_diff_density_max 1.202
_refine_diff_density_min -1.157
_refine_diff_density_rms 0.307
_refine_ls_extinction_coef 0.00230(11)
_refine_ls_extinction_expression Fc^*^=kFc[1+0.001xFc^2^\l^3^/sin(2\q)]^-1/4^
_refine_ls_extinction_method SHELXL
_refine_ls_goodness_of_fit_ref 1.142
_refine_ls_hydrogen_treatment constr
_refine_ls_matrix_type full
_refine_ls_number_parameters 257
_refine_ls_number_reflns 4892
_refine_ls_number_restraints 0
_refine_ls_restrained_S_all 1.142
_refine_ls_R_factor_all 0.0523
_refine_ls_R_factor_gt 0.0412
_refine_ls_shift/su_max 0.001
_refine_ls_shift/su_mean 0.000
_refine_ls_structure_factor_coef Fsqd
_refine_ls_weighting_details 'calc w=1/[\s^2^(Fo^2^)+(0.0579P)^2^+5.6758P] where P=(Fo^2^+2Fc^2^)/3'
_refine_ls_weighting_scheme calc
_refine_ls_wR_factor_gt 0.0998
_refine_ls_wR_factor_ref 0.1111
_reflns_number_gt 4186
_reflns_number_total 4892
_reflns_threshold_expression >2sigma(I)
_cod_data_source_file b910049k.txt
_cod_data_source_block cmpd3
_cod_original_cell_volume 5106.4(18)
_cod_original_sg_symbol_H-M C2/c
_cod_database_code 7002441

loop_
_symmetry_equiv_pos_as_xyz
'x, y, z'
'-x, y, -z+1/2'
'x+1/2, y+1/2, z'
'-x+1/2, y+1/2, -z+1/2'
'-x, -y, -z'
'x, -y, z-1/2'
'-x+1/2, -y+1/2, -z'
'x+1/2, -y+1/2, z-1/2'

loop_
_atom_site_label
_atom_site_type_symbol
_atom_site_fract_x
_atom_site_fract_y
_atom_site_fract_z
_atom_site_U_iso_or_equiv
_atom_site_adp_type
_atom_site_occupancy
_atom_site_symmetry_multiplicity
_atom_site_calc_flag
_atom_site_refinement_flags
_atom_site_disorder_assembly
_atom_site_disorder_group
Pd1 Pd 0.212543(14) 0.69882(4) 0.07527(2) 0.01504(14) Uani 1 1 d . . .
Se1 Se 0.127517(19) 0.78748(5) 0.03846(3) 0.01668(16) Uani 1 1 d . . .
Se2 Se 0.153595(19) 0.60361(5) -0.07134(3) 0.01686(16) Uani 1 1 d . . .
Se3 Se 0.195613(19) 0.45802(5) 0.06475(3) 0.01530(16) Uani 1 1 d . . .
Se4 Se 0.085097(19) 0.51371(6) 0.08964(3) 0.01781(16) Uani 1 1 d . . .
Cl1 Cl 0.23230(5) 0.93306(13) 0.08958(7) 0.0212(3) Uani 1 1 d . . .
Cl2 Cl 0.29570(5) 0.62237(13) 0.12569(7) 0.0214(3) Uani 1 1 d . . .
N1 N 0.10074(17) 0.6915(5) -0.0407(2) 0.0193(10) Uani 1 1 d . . .
N2 N 0.15415(17) 0.4433(4) -0.0218(2) 0.0183(9) Uani 1 1 d . . .
N3 N 0.14658(17) 0.4197(5) 0.1154(2) 0.0199(10) Uani 1 1 d . . .
N4 N 0.09126(17) 0.7020(5) 0.0973(2) 0.0204(10) Uani 1 1 d . . .
C1 C 0.0541(2) 0.7508(6) -0.0898(3) 0.0211(12) Uani 1 1 d . . .
C2 C 0.1435(2) 0.3046(5) -0.0556(3) 0.0192(11) Uani 1 1 d . . .
C4 C 0.0883(2) 0.7881(6) 0.1594(3) 0.0246(13) Uani 1 1 d . . .
C3 C 0.1680(2) 0.3679(6) 0.1881(3) 0.0211(12) Uani 1 1 d . . .
C11 C 0.0338(2) 0.6417(7) -0.1427(3) 0.0272(13) Uani 1 1 d . . .
H11A H 0.0598 0.6202 -0.1684 0.041 Uiso 1 1 calc R . .
H11B H 0.0028 0.6756 -0.1742 0.041 Uiso 1 1 calc R . .
H11C H 0.0256 0.5586 -0.1198 0.041 Uiso 1 1 calc R . .
C12 C 0.0136(2) 0.7830(6) -0.0503(3) 0.0263(13) Uani 1 1 d . . .
H12A H 0.0054 0.6995 -0.0277 0.039 Uiso 1 1 calc R . .
H12B H -0.0174 0.8168 -0.0819 0.039 Uiso 1 1 calc R . .
H12C H 0.0265 0.8533 -0.0158 0.039 Uiso 1 1 calc R . .
C13 C 0.0683(2) 0.8792(7) -0.1245(3) 0.0319(14) Uani 1 1 d . . .
H13A H 0.0805 0.9501 -0.0900 0.048 Uiso 1 1 calc R . .
H13B H 0.0381 0.9132 -0.1576 0.048 Uiso 1 1 calc R . .
H13C H 0.0954 0.8572 -0.1484 0.048 Uiso 1 1 calc R . .
C21 C 0.1797(3) 0.2824(7) -0.1027(4) 0.0406(17) Uani 1 1 d . . .
H21A H 0.1734 0.3526 -0.1387 0.061 Uiso 1 1 calc R . .
H21B H 0.1739 0.1911 -0.1236 0.061 Uiso 1 1 calc R . .
H21C H 0.2152 0.2893 -0.0764 0.061 Uiso 1 1 calc R . .
C22 C 0.1506(3) 0.1923(6) -0.0024(4) 0.0415(17) Uani 1 1 d . . .
H22A H 0.1862 0.1918 0.0239 0.062 Uiso 1 1 calc R . .
H22B H 0.1424 0.1033 -0.0251 0.062 Uiso 1 1 calc R . .
H22C H 0.1277 0.2088 0.0285 0.062 Uiso 1 1 calc R . .
C23 C 0.0881(2) 0.3052(7) -0.0961(4) 0.0350(15) Uani 1 1 d . . .
H23A H 0.0655 0.3284 -0.0657 0.052 Uiso 1 1 calc R . .
H23B H 0.0792 0.2141 -0.1160 0.052 Uiso 1 1 calc R . .
H23C H 0.0840 0.3735 -0.1328 0.052 Uiso 1 1 calc R . .
C31 C 0.2076(3) 0.2569(8) 0.1862(4) 0.0449(19) Uani 1 1 d . . .
H31A H 0.2147 0.2061 0.2295 0.067 Uiso 1 1 calc R . .
H31B H 0.2393 0.2995 0.1797 0.067 Uiso 1 1 calc R . .
H31C H 0.1944 0.1937 0.1484 0.067 Uiso 1 1 calc R . .
C32 C 0.1245(3) 0.3049(8) 0.2136(4) 0.0445(19) Uani 1 1 d . . .
H32A H 0.1379 0.2625 0.2584 0.067 Uiso 1 1 calc R . .
H32B H 0.1076 0.2349 0.1812 0.067 Uiso 1 1 calc R . .
H32C H 0.0997 0.3765 0.2179 0.067 Uiso 1 1 calc R . .
C33 C 0.1929(3) 0.4831(8) 0.2347(4) 0.0447(18) Uani 1 1 d . . .
H33A H 0.1666 0.5482 0.2413 0.067 Uiso 1 1 calc R . .
H33B H 0.2178 0.5305 0.2139 0.067 Uiso 1 1 calc R . .
H33C H 0.2104 0.4449 0.2790 0.067 Uiso 1 1 calc R . .
C41 C 0.0616(3) 0.7060(7) 0.2051(3) 0.0347(15) Uani 1 1 d . . .
H41A H 0.0284 0.6736 0.1784 0.052 Uiso 1 1 calc R . .
H41B H 0.0562 0.7644 0.2426 0.052 Uiso 1 1 calc R . .
H41C H 0.0828 0.6271 0.2240 0.052 Uiso 1 1 calc R . .
C42 C 0.0543(3) 0.9128(7) 0.1319(3) 0.0353(15) Uani 1 1 d . . .
H42A H 0.0703 0.9658 0.1009 0.053 Uiso 1 1 calc R . .
H42B H 0.0506 0.9711 0.1702 0.053 Uiso 1 1 calc R . .
H42C H 0.0205 0.8808 0.1072 0.053 Uiso 1 1 calc R . .
C43 C 0.1407(2) 0.8390(7) 0.1984(3) 0.0320(14) Uani 1 1 d . . .
H43A H 0.1636 0.7603 0.2120 0.048 Uiso 1 1 calc R . .
H43B H 0.1370 0.8892 0.2392 0.048 Uiso 1 1 calc R . .
H43C H 0.1553 0.9000 0.1689 0.048 Uiso 1 1 calc R . .

loop_
_atom_site_aniso_label
_atom_site_aniso_U_11
_atom_site_aniso_U_22
_atom_site_aniso_U_33
_atom_site_aniso_U_23
_atom_site_aniso_U_13
_atom_site_aniso_U_12
Pd1 0.0120(2) 0.0141(2) 0.0182(2) -0.00027(15) 0.00179(17) 0.00011(14)
Se1 0.0136(3) 0.0152(3) 0.0205(3) 0.0000(2) 0.0024(2) 0.00164(19)
Se2 0.0170(3) 0.0164(3) 0.0175(3) 0.0022(2) 0.0047(2) 0.0017(2)
Se3 0.0134(3) 0.0143(3) 0.0176(3) 0.0007(2) 0.0022(2) 0.00061(19)
Se4 0.0135(3) 0.0196(3) 0.0199(3) 0.0017(2) 0.0029(2) -0.0004(2)
Cl1 0.0180(6) 0.0152(6) 0.0291(7) -0.0022(5) 0.0024(5) -0.0003(5)
Cl2 0.0133(6) 0.0203(7) 0.0283(7) 0.0006(6) -0.0004(5) 0.0006(5)
N1 0.015(2) 0.021(2) 0.020(2) -0.0002(19) 0.0005(19) 0.0023(18)
N2 0.027(2) 0.012(2) 0.013(2) -0.0005(18) -0.0018(19) 0.0009(18)
N3 0.021(2) 0.021(2) 0.018(2) 0.0052(19) 0.0035(19) 0.0030(19)
N4 0.021(2) 0.017(2) 0.023(3) 0.0025(19) 0.005(2) 0.0041(18)
C1 0.015(3) 0.024(3) 0.024(3) 0.004(2) 0.003(2) 0.007(2)
C2 0.024(3) 0.014(3) 0.018(3) -0.003(2) 0.002(2) 0.000(2)
C4 0.025(3) 0.028(3) 0.021(3) -0.005(2) 0.006(2) 0.005(2)
C3 0.022(3) 0.025(3) 0.015(3) 0.002(2) 0.002(2) 0.002(2)
C11 0.022(3) 0.034(3) 0.023(3) 0.001(3) -0.002(2) 0.001(3)
C12 0.016(3) 0.034(3) 0.027(3) 0.004(3) 0.001(2) 0.004(2)
C13 0.024(3) 0.032(3) 0.034(4) 0.012(3) -0.004(3) -0.001(3)
C21 0.052(4) 0.027(3) 0.049(4) -0.015(3) 0.023(4) -0.001(3)
C22 0.064(5) 0.021(3) 0.029(4) -0.004(3) -0.010(3) -0.002(3)
C23 0.030(3) 0.030(4) 0.039(4) -0.007(3) -0.004(3) -0.003(3)
C31 0.056(5) 0.054(5) 0.025(3) 0.012(3) 0.012(3) 0.031(4)
C32 0.035(4) 0.063(5) 0.038(4) 0.029(4) 0.013(3) 0.000(3)
C33 0.058(5) 0.038(4) 0.028(4) 0.003(3) -0.011(3) -0.002(3)
C41 0.043(4) 0.036(4) 0.030(4) -0.008(3) 0.020(3) -0.003(3)
C42 0.039(4) 0.032(4) 0.035(4) -0.003(3) 0.009(3) 0.019(3)
C43 0.030(3) 0.034(4) 0.029(3) -0.013(3) 0.000(3) 0.001(3)

loop_
_atom_type_symbol
_atom_type_description
_atom_type_scat_dispersion_real
_atom_type_scat_dispersion_imag
_atom_type_scat_source
C C 0.0033 0.0016 'International Tables Vol C Tables 4.2.6.8 and 6.1.1.4'
H H 0.0000 0.0000 'International Tables Vol C Tables 4.2.6.8 and 6.1.1.4'
N N 0.0061 0.0033 'International Tables Vol C Tables 4.2.6.8 and 6.1.1.4'
Cl Cl 0.1484 0.1585 'International Tables Vol C Tables 4.2.6.8 and 6.1.1.4'
Se Se -0.0929 2.2259 'International Tables Vol C Tables 4.2.6.8 and 6.1.1.4'
Pd Pd -0.9988 1.0072 'International Tables Vol C Tables 4.2.6.8 and 6.1.1.4'

loop_
_geom_angle_atom_site_label_1
_geom_angle_atom_site_label_2
_geom_angle_atom_site_label_3
_geom_angle
_geom_angle_site_symmetry_1
_geom_angle_site_symmetry_3
_geom_angle_publ_flag
Cl1 Pd1 Cl2 95.14(5) . . ?
Cl1 Pd1 Se3 177.45(4) . . ?
Cl2 Pd1 Se3 82.51(4) . . ?
Cl1 Pd1 Se1 81.93(4) . . ?
Cl2 Pd1 Se1 172.51(4) . . ?
Se3 Pd1 Se1 100.28(2) . . ?
N1 Se1 N4 99.3(2) . . ?
N1 Se1 Pd1 103.89(14) . . ?
N4 Se1 Pd1 103.78(14) . . ?
N2 Se2 N1 97.0(2) . . ?
N2 Se3 N3 98.6(2) . . ?
N2 Se3 Pd1 102.78(14) . . ?
N3 Se3 Pd1 106.87(14) . . ?
N4 Se4 N3 114.2(2) . . ?
C1 N1 Se1 118.0(3) . . ?
C1 N1 Se2 122.1(3) . . ?
Se1 N1 Se2 109.8(2) . . ?
C2 N2 Se3 120.3(3) . . ?
C2 N2 Se2 122.5(3) . . ?
Se3 N2 Se2 111.8(2) . . ?
C3 N3 Se4 123.2(3) . . ?
C3 N3 Se3 115.2(3) . . ?
Se4 N3 Se3 116.1(2) . . ?
C4 N4 Se4 126.6(4) . . ?
C4 N4 Se1 113.6(3) . . ?
Se4 N4 Se1 115.8(2) . . ?
C11 C1 C12 108.9(5) . . ?
C11 C1 N1 107.5(4) . . ?
C12 C1 N1 108.7(4) . . ?
C11 C1 C13 110.1(5) . . ?
C12 C1 C13 110.7(5) . . ?
N1 C1 C13 110.9(4) . . ?
N2 C2 C22 110.5(5) . . ?
N2 C2 C21 109.0(4) . . ?
C22 C2 C21 110.1(5) . . ?
N2 C2 C23 107.3(4) . . ?
C22 C2 C23 109.3(5) . . ?
C21 C2 C23 110.5(5) . . ?
C41 C4 N4 109.1(5) . . ?
C41 C4 C43 111.5(5) . . ?
N4 C4 C43 112.7(4) . . ?
C41 C4 C42 108.0(5) . . ?
N4 C4 C42 106.1(5) . . ?
C43 C4 C42 109.1(5) . . ?
C32 C3 C33 110.9(6) . . ?
C32 C3 C31 108.5(6) . . ?
C33 C3 C31 109.2(6) . . ?
C32 C3 N3 107.9(5) . . ?
C33 C3 N3 111.3(5) . . ?
C31 C3 N3 108.9(4) . . ?
C1 C11 H11A 109.5 . . ?
C1 C11 H11B 109.5 . . ?
H11A C11 H11B 109.5 . . ?
C1 C11 H11C 109.5 . . ?
H11A C11 H11C 109.5 . . ?
H11B C11 H11C 109.5 . . ?
C1 C12 H12A 109.5 . . ?
C1 C12 H12B 109.5 . . ?
H12A C12 H12B 109.5 . . ?
C1 C12 H12C 109.5 . . ?
H12A C12 H12C 109.5 . . ?
H12B C12 H12C 109.5 . . ?
C1 C13 H13A 109.5 . . ?
C1 C13 H13B 109.5 . . ?
H13A C13 H13B 109.5 . . ?
C1 C13 H13C 109.5 . . ?
H13A C13 H13C 109.5 . . ?
H13B C13 H13C 109.5 . . ?
C2 C21 H21A 109.5 . . ?
C2 C21 H21B 109.5 . . ?
H21A C21 H21B 109.5 . . ?
C2 C21 H21C 109.5 . . ?
H21A C21 H21C 109.5 . . ?
H21B C21 H21C 109.5 . . ?
C2 C22 H22A 109.5 . . ?
C2 C22 H22B 109.5 . . ?
H22A C22 H22B 109.5 . . ?
C2 C22 H22C 109.5 . . ?
H22A C22 H22C 109.5 . . ?
H22B C22 H22C 109.5 . . ?
C2 C23 H23A 109.5 . . ?
C2 C23 H23B 109.5 . . ?
H23A C23 H23B 109.5 . . ?
C2 C23 H23C 109.5 . . ?
H23A C23 H23C 109.5 . . ?
H23B C23 H23C 109.5 . . ?
C3 C31 H31A 109.5 . . ?
C3 C31 H31B 109.5 . . ?
H31A C31 H31B 109.5 . . ?
C3 C31 H31C 109.5 . . ?
H31A C31 H31C 109.5 . . ?
H31B C31 H31C 109.5 . . ?
C3 C32 H32A 109.5 . . ?
C3 C32 H32B 109.5 . . ?
H32A C32 H32B 109.5 . . ?
C3 C32 H32C 109.5 . . ?
H32A C32 H32C 109.5 . . ?
H32B C32 H32C 109.5 . . ?
C3 C33 H33A 109.5 . . ?
C3 C33 H33B 109.5 . . ?
H33A C33 H33B 109.5 . . ?
C3 C33 H33C 109.5 . . ?
H33A C33 H33C 109.5 . . ?
H33B C33 H33C 109.5 . . ?
C4 C41 H41A 109.5 . . ?
C4 C41 H41B 109.5 . . ?
H41A C41 H41B 109.5 . . ?
C4 C41 H41C 109.5 . . ?
H41A C41 H41C 109.5 . . ?
H41B C41 H41C 109.5 . . ?
C4 C42 H42A 109.5 . . ?
C4 C42 H42B 109.5 . . ?
H42A C42 H42B 109.5 . . ?
C4 C42 H42C 109.5 . . ?
H42A C42 H42C 109.5 . . ?
H42B C42 H42C 109.5 . . ?
C4 C43 H43A 109.5 . . ?
C4 C43 H43B 109.5 . . ?
H43A C43 H43B 109.5 . . ?
C4 C43 H43C 109.5 . . ?
H43A C43 H43C 109.5 . . ?
H43B C43 H43C 109.5 . . ?

loop_
_geom_bond_atom_site_label_1
_geom_bond_atom_site_label_2
_geom_bond_distance
_geom_bond_site_symmetry_2
_geom_bond_publ_flag
Pd1 Cl1 2.3446(14) . ?
Pd1 Cl2 2.3502(14) . ?
Pd1 Se3 2.3887(8) . ?
Pd1 Se1 2.3923(8) . ?
Se1 N1 1.842(5) . ?
Se1 N4 1.886(4) . ?
Se2 N2 1.849(4) . ?
Se2 N1 1.876(4) . ?
Se3 N2 1.844(4) . ?
Se3 N3 1.873(4) . ?
Se4 N4 1.845(5) . ?
Se4 N3 1.853(4) . ?
N1 C1 1.519(7) . ?
N2 C2 1.509(7) . ?
N3 C3 1.528(7) . ?
N4 C4 1.519(7) . ?
C1 C11 1.514(8) . ?
C1 C12 1.519(8) . ?
C1 C13 1.522(8) . ?
C2 C22 1.509(8) . ?
C2 C21 1.517(8) . ?
C2 C23 1.524(8) . ?
C4 C41 1.516(8) . ?
C4 C43 1.527(8) . ?
C4 C42 1.543(8) . ?
C3 C32 1.508(8) . ?
C3 C33 1.515(9) . ?
C3 C31 1.522(8) . ?
C11 H11A 0.9800 . ?
C11 H11B 0.9800 . ?
C11 H11C 0.9800 . ?
C12 H12A 0.9800 . ?
C12 H12B 0.9800 . ?
C12 H12C 0.9800 . ?
C13 H13A 0.9800 . ?
C13 H13B 0.9800 . ?
C13 H13C 0.9800 . ?
C21 H21A 0.9800 . ?
C21 H21B 0.9800 . ?
C21 H21C 0.9800 . ?
C22 H22A 0.9800 . ?
C22 H22B 0.9800 . ?
C22 H22C 0.9800 . ?
C23 H23A 0.9800 . ?
C23 H23B 0.9800 . ?
C23 H23C 0.9800 . ?
C31 H31A 0.9800 . ?
C31 H31B 0.9800 . ?
C31 H31C 0.9800 . ?
C32 H32A 0.9800 . ?
C32 H32B 0.9800 . ?
C32 H32C 0.9800 . ?
C33 H33A 0.9800 . ?
C33 H33B 0.9800 . ?
C33 H33C 0.9800 . ?
C41 H41A 0.9800 . ?
C41 H41B 0.9800 . ?
C41 H41C 0.9800 . ?
C42 H42A 0.9800 . ?
C42 H42B 0.9800 . ?
C42 H42C 0.9800 . ?
C43 H43A 0.9800 . ?
C43 H43B 0.9800 . ?
C43 H43C 0.9800 . ?

loop_
_geom_torsion_atom_site_label_1
_geom_torsion_atom_site_label_2
_geom_torsion_atom_site_label_3
_geom_torsion_atom_site_label_4
_geom_torsion
_geom_torsion_site_symmetry_1
_geom_torsion_site_symmetry_2
_geom_torsion_site_symmetry_3
_geom_torsion_site_symmetry_4
_geom_torsion_publ_flag
Cl1 Pd1 Se1 N1 133.85(15) . . . . ?
Cl2 Pd1 Se1 N1 -158.7(3) . . . . ?
Se3 Pd1 Se1 N1 -47.44(15) . . . . ?
Cl1 Pd1 Se1 N4 -122.76(15) . . . . ?
Cl2 Pd1 Se1 N4 -55.4(3) . . . . ?
Se3 Pd1 Se1 N4 55.95(15) . . . . ?
Cl1 Pd1 Se3 N2 -161.2(9) . . . . ?
Cl2 Pd1 Se3 N2 -138.11(15) . . . . ?
Se1 Pd1 Se3 N2 48.93(14) . . . . ?
Cl1 Pd1 Se3 N3 95.6(9) . . . . ?
Cl2 Pd1 Se3 N3 118.68(15) . . . . ?
Se1 Pd1 Se3 N3 -54.28(15) . . . . ?
N4 Se1 N1 C1 92.2(4) . . . . ?
Pd1 Se1 N1 C1 -161.0(3) . . . . ?
N4 Se1 N1 Se2 -121.5(2) . . . . ?
Pd1 Se1 N1 Se2 -14.7(2) . . . . ?
N2 Se2 N1 C1 -127.3(4) . . . . ?
N2 Se2 N1 Se1 88.1(2) . . . . ?
N3 Se3 N2 C2 -83.7(4) . . . . ?
Pd1 Se3 N2 C2 166.7(3) . . . . ?
N3 Se3 N2 Se2 121.8(2) . . . . ?
Pd1 Se3 N2 Se2 12.2(2) . . . . ?
N1 Se2 N2 C2 119.4(4) . . . . ?
N1 Se2 N2 Se3 -86.8(3) . . . . ?
N4 Se4 N3 C3 91.3(4) . . . . ?
N4 Se4 N3 Se3 -61.2(3) . . . . ?
N2 Se3 N3 C3 157.6(4) . . . . ?
Pd1 Se3 N3 C3 -96.2(4) . . . . ?
N2 Se3 N3 Se4 -47.7(3) . . . . ?
Pd1 Se3 N3 Se4 58.5(3) . . . . ?
N3 Se4 N4 C4 -90.6(5) . . . . ?
N3 Se4 N4 Se1 65.6(3) . . . . ?
N1 Se1 N4 C4 -158.4(4) . . . . ?
Pd1 Se1 N4 C4 94.8(3) . . . . ?
N1 Se1 N4 Se4 42.4(3) . . . . ?
Pd1 Se1 N4 Se4 -64.5(3) . . . . ?
Se1 N1 C1 C11 -169.3(3) . . . . ?
Se2 N1 C1 C11 48.8(5) . . . . ?
Se1 N1 C1 C12 -51.5(5) . . . . ?
Se2 N1 C1 C12 166.6(4) . . . . ?
Se1 N1 C1 C13 70.3(5) . . . . ?
Se2 N1 C1 C13 -71.5(6) . . . . ?
Se3 N2 C2 C22 24.0(6) . . . . ?
Se2 N2 C2 C22 175.7(4) . . . . ?
Se3 N2 C2 C21 -97.2(5) . . . . ?
Se2 N2 C2 C21 54.6(6) . . . . ?
Se3 N2 C2 C23 143.1(4) . . . . ?
Se2 N2 C2 C23 -65.2(5) . . . . ?
Se4 N4 C4 C41 -19.7(7) . . . . ?
Se1 N4 C4 C41 -176.3(4) . . . . ?
Se4 N4 C4 C43 104.8(5) . . . . ?
Se1 N4 C4 C43 -51.8(6) . . . . ?
Se4 N4 C4 C42 -135.8(4) . . . . ?
Se1 N4 C4 C42 67.6(5) . . . . ?
Se4 N3 C3 C32 43.2(6) . . . . ?
Se3 N3 C3 C32 -164.1(4) . . . . ?
Se4 N3 C3 C33 -78.7(6) . . . . ?
Se3 N3 C3 C33 74.0(5) . . . . ?
Se4 N3 C3 C31 160.9(5) . . . . ?
Se3 N3 C3 C31 -46.4(6) . . . . ?
